data_7057001
loop_
_publ_author_name
'Asiri, Abdullah M.'
'Hussain, Mohammad Musarraf'
'Arshad, Muhammad Nadeem'
'Rahman, Mohammed M.'

_publ_section_title
;
 A Ce2+ sensor based on napthalen-1-yl-methylene-benzenesulfonohydrazide
 (NMBSH) molecules: ecological sample analysis
;
_journal_issue 6
_journal_name_full 'New Journal of Chemistry'
_journal_page_first 4465
_journal_paper_doi 10.1039/C7NJ05109C
_journal_volume 42
_journal_year 2018
_chemical_formula_moiety 'C18 H16 N2 O2 S'
_chemical_formula_sum 'C18 H16 N2 O2 S'
_chemical_formula_weight 324.39
_chemical_name_common
;
4-Methyl-<i>N</i>-(naphthalen-1-yl)benzenesulfonamidee
;
_chemical_name_systematic
; 
4-Methyl-<i>N</i>-(naphthalen-1-yl)benzenesulfonamide
;
_space_group_crystal_system monoclinic
_space_group_IT_number 14
_space_group_name_Hall '-P 2yab'
_space_group_name_H-M_alt 'P 1 21/a 1'
_symmetry_space_group_name_Hall '-P 2yab'
_symmetry_space_group_name_H-M 'P 1 21/a 1'
_atom_sites_solution_hydrogens mixed
_audit_creation_method SHELXL-2016/6
_audit_update_record
;
2017-12-21 deposited with the CCDC.
2018-02-08 downloaded from the CCDC.
;
_cell_angle_alpha 90
_cell_angle_beta 95.480(8)
_cell_angle_gamma 90
_cell_formula_units_Z 4
_cell_length_a 9.9621(9)
_cell_length_b 11.8993(12)
_cell_length_c 14.2532(13)
_cell_measurement_reflns_used 2405
_cell_measurement_temperature 296(2)
_cell_measurement_theta_max 29.1597
_cell_measurement_theta_min 3.1203
_cell_volume 1681.9(3)
_computing_cell_refinement 'CrysAlis PRO (Agilent, 2012)'
_computing_data_collection 'CrysAlis PRO (Agilent, 2012)'
_computing_data_reduction 'CrysAlis PRO (Agilent, 2012)'
_computing_structure_refinement 'SHELXL-2016/6 (Sheldrick, 2016)'
_computing_structure_solution 'SHELXL-2016/6 (Sheldrick, 2016)'
_diffrn_ambient_temperature 296(2)
_diffrn_measured_fraction_theta_full 0.998
_diffrn_measured_fraction_theta_max 0.878
_diffrn_measurement_device_type 'SuperNova, Dual, Cu at zero, Atlas, CCD'
_diffrn_measurement_method '\w scans'
_diffrn_radiation_monochromator graphite
_diffrn_radiation_source 'fine-focus sealed tube'
_diffrn_radiation_type MoK\a
_diffrn_radiation_wavelength 0.71073
_diffrn_reflns_av_R_equivalents 0.0202
_diffrn_reflns_av_unetI/netI 0.0269
_diffrn_reflns_Laue_measured_fraction_full 0.998
_diffrn_reflns_Laue_measured_fraction_max 0.878
_diffrn_reflns_limit_h_max 12
_diffrn_reflns_limit_h_min -8
_diffrn_reflns_limit_k_max 11
_diffrn_reflns_limit_k_min -15
_diffrn_reflns_limit_l_max 18
_diffrn_reflns_limit_l_min -14
_diffrn_reflns_number 8713
_diffrn_reflns_point_group_measured_fraction_full 0.998
_diffrn_reflns_point_group_measured_fraction_max 0.878
_diffrn_reflns_theta_full 26.000
_diffrn_reflns_theta_max 29.224
_diffrn_reflns_theta_min 3.127
_diffrn_standards_number 0
_exptl_absorpt_coefficient_mu 0.203
_exptl_absorpt_correction_T_max 1.00000
_exptl_absorpt_correction_T_min 0.71218
_exptl_absorpt_correction_type multi-scan
_exptl_absorpt_process_details
; 
CrysAlisPro, Agilent Technologies,
Version 1.171.36.20 (release 27-06-2012 CrysAlis171 .NET)
(compiled Jul 11 2012,15:38:31)
Empirical absorption correction using spherical harmonics,
 implemented in SCALE3 ABSPACK scaling algorithm.
;
_exptl_crystal_colour colorless
_exptl_crystal_density_diffrn 1.281
_exptl_crystal_density_method 'not measured'
_exptl_crystal_description block
_exptl_crystal_F_000 680
_exptl_crystal_size_max 0.37
_exptl_crystal_size_mid 0.22
_exptl_crystal_size_min 0.19
_refine_diff_density_max 0.187
_refine_diff_density_min -0.275
_refine_diff_density_rms 0.033
_refine_ls_extinction_method none
_refine_ls_goodness_of_fit_ref 1.029
_refine_ls_hydrogen_treatment mixed
_refine_ls_matrix_type full
_refine_ls_number_parameters 212
_refine_ls_number_reflns 4010
_refine_ls_number_restraints 0
_refine_ls_restrained_S_all 1.029
_refine_ls_R_factor_all 0.0826
_refine_ls_R_factor_gt 0.0490
_refine_ls_shift/su_max 0.001
_refine_ls_shift/su_mean 0.000
_refine_ls_structure_factor_coef Fsqd
_refine_ls_weighting_details 'w=1/[\s^2^(Fo^2^)+(0.0596P)^2^+0.3335P] where P=(Fo^2^+2Fc^2^)/3'
_refine_ls_weighting_scheme calc
_refine_ls_wR_factor_gt 0.1227
_refine_ls_wR_factor_ref 0.1438
_reflns_Friedel_coverage 0.000
_reflns_number_gt 2519
_reflns_number_total 4010
_reflns_threshold_expression 'I > 2\s(I)'
_cod_data_source_file c7nj05109c2.cif
_cod_data_source_block nadeem_17054
_cod_depositor_comments 'Adding full bibliography for 7057000--7057001.cif.'
_cod_database_code 7057001
_shelx_shelxl_version_number 2016/6
_shelx_space_group_comment
;
The symmetry employed for this shelxl refinement is uniquely defined
by the following loop, which should always be used as a source of
symmetry information in preference to the above space-group names.
They are only intended as comments.
;

loop_
_space_group_symop_operation_xyz
'x, y, z'
'-x+1/2, y+1/2, -z'
'-x, -y, -z'
'x-1/2, -y-1/2, z'

loop_
_atom_site_label
_atom_site_type_symbol
_atom_site_fract_x
_atom_site_fract_y
_atom_site_fract_z
_atom_site_U_iso_or_equiv
_atom_site_adp_type
_atom_site_occupancy
_atom_site_site_symmetry_order
_atom_site_calc_flag
_atom_site_refinement_flags_posn
_atom_site_refinement_flags_adp
C1 C 0.29412(19) 0.59249(17) 0.98701(14) 0.0551(5) Uani 1 1 d . .
C2 C 0.1900(2) 0.52284(19) 1.00708(17) 0.0688(6) Uani 1 1 d . .
H2 H 0.116756 0.513346 0.962185 0.083 Uiso 1 1 calc R U
C3 C 0.1914(3) 0.4665(2) 1.09254(19) 0.0779(7) Uani 1 1 d . .
H3 H 0.118394 0.421969 1.104948 0.094 Uiso 1 1 calc R U
C4 C 0.2991(3) 0.4762(2) 1.15796(18) 0.0744(6) Uani 1 1 d . .
H4 H 0.299527 0.437987 1.214910 0.089 Uiso 1 1 calc R U
C5 C 0.4106(2) 0.54395(17) 1.14028(15) 0.0613(5) Uani 1 1 d . .
C6 C 0.40769(19) 0.60530(16) 1.05482(14) 0.0538(5) Uani 1 1 d . .
C7 C 0.5199(2) 0.67565(18) 1.04161(16) 0.0644(6) Uani 1 1 d . .
H7 H 0.519897 0.718257 0.986905 0.077 Uiso 1 1 calc R U
C8 C 0.6272(2) 0.6813(2) 1.10802(19) 0.0784(7) Uani 1 1 d . .
H8 H 0.699180 0.728279 1.098419 0.094 Uiso 1 1 calc R U
C9 C 0.6306(3) 0.6176(2) 1.19022(19) 0.0847(7) Uani 1 1 d . .
H9 H 0.705924 0.620423 1.234078 0.102 Uiso 1 1 calc R U
C10 C 0.5247(3) 0.5519(2) 1.20629(17) 0.0766(7) Uani 1 1 d . .
H10 H 0.527248 0.511116 1.262067 0.092 Uiso 1 1 calc R U
C11 C 0.2883(2) 0.65002(18) 0.89612(15) 0.0577(5) Uani 1 1 d . .
H11 H 0.364998 0.685343 0.878046 0.069 Uiso 1 1 calc R U
C12 C 0.07978(18) 0.5409(2) 0.64495(14) 0.0592(5) Uani 1 1 d . .
C13 C 0.0079(2) 0.4617(2) 0.68898(17) 0.0736(7) Uani 1 1 d . .
H13 H -0.050648 0.483667 0.732600 0.088 Uiso 1 1 calc R U
C14 C 0.0226(2) 0.3497(2) 0.66854(19) 0.0818(7) Uani 1 1 d . .
H14 H -0.026581 0.296920 0.699158 0.098 Uiso 1 1 calc R U
C15 C 0.1073(2) 0.3131(2) 0.60443(17) 0.0756(7) Uani 1 1 d . .
C16 C 0.1770(3) 0.3935(3) 0.56003(17) 0.0855(8) Uani 1 1 d . .
H16 H 0.234201 0.371244 0.515614 0.103 Uiso 1 1 calc R U
C17 C 0.1645(2) 0.5066(2) 0.57944(16) 0.0783(7) Uani 1 1 d . .
H17 H 0.213041 0.559344 0.548423 0.094 Uiso 1 1 calc R U
C18 C 0.1239(3) 0.1904(3) 0.5839(2) 0.1092(10) Uani 1 1 d . .
H18A H 0.140772 0.149894 0.642117 0.164 Uiso 1 1 calc R U
H18B H 0.198480 0.180367 0.546783 0.164 Uiso 1 1 calc R U
H18C H 0.043053 0.162398 0.549770 0.164 Uiso 1 1 calc R U
N1 N 0.17991(16) 0.65246(15) 0.84149(12) 0.0598(4) Uani 1 1 d . .
N2 N 0.18720(18) 0.70918(16) 0.75728(13) 0.0642(5) Uani 1 1 d . .
O1 O -0.05743(15) 0.69981(15) 0.71256(13) 0.0881(5) Uani 1 1 d . .
O2 O 0.10419(17) 0.75036(16) 0.59698(12) 0.0893(5) Uani 1 1 d . .
S1 S 0.06834(5) 0.68353(5) 0.67357(4) 0.0663(2) Uani 1 1 d . .
H1N H 0.261(2) 0.723(2) 0.7370(17) 0.080 Uiso 1 1 d . U

loop_
_atom_site_aniso_label
_atom_site_aniso_U_11
_atom_site_aniso_U_22
_atom_site_aniso_U_33
_atom_site_aniso_U_23
_atom_site_aniso_U_13
_atom_site_aniso_U_12
C1 0.0534(10) 0.0547(12) 0.0591(12) -0.0006(9) 0.0144(9) 0.0028(8)
C2 0.0621(12) 0.0701(15) 0.0752(15) 0.0030(12) 0.0120(11) -0.0082(10)
C3 0.0769(15) 0.0711(16) 0.0897(18) 0.0112(13) 0.0278(14) -0.0104(12)
C4 0.0876(17) 0.0647(15) 0.0740(16) 0.0163(12) 0.0240(13) 0.0087(12)
C5 0.0686(13) 0.0558(13) 0.0611(13) 0.0010(10) 0.0145(10) 0.0134(10)
C6 0.0542(10) 0.0496(11) 0.0591(12) -0.0037(9) 0.0132(9) 0.0084(8)
C7 0.0600(12) 0.0633(14) 0.0701(14) 0.0039(11) 0.0067(10) 0.0019(9)
C8 0.0640(14) 0.0844(18) 0.0854(18) 0.0027(14) 0.0001(12) -0.0043(11)
C9 0.0765(16) 0.097(2) 0.0776(17) -0.0015(15) -0.0104(13) 0.0114(14)
C10 0.0847(17) 0.0802(17) 0.0643(15) 0.0063(12) 0.0042(12) 0.0198(13)
C11 0.0516(11) 0.0588(13) 0.0636(13) -0.0025(10) 0.0102(9) -0.0022(9)
C12 0.0453(10) 0.0854(16) 0.0465(11) 0.0007(10) 0.0026(8) -0.0001(9)
C13 0.0606(13) 0.0883(18) 0.0755(15) -0.0086(13) 0.0256(11) -0.0062(11)
C14 0.0769(16) 0.0815(18) 0.0895(18) -0.0058(14) 0.0213(13) -0.0107(13)
C15 0.0739(15) 0.0928(19) 0.0583(14) -0.0080(13) -0.0030(11) 0.0091(13)
C16 0.0881(17) 0.112(2) 0.0598(15) -0.0032(15) 0.0241(13) 0.0208(15)
C17 0.0770(15) 0.099(2) 0.0618(14) 0.0072(13) 0.0235(12) -0.0009(13)
C18 0.128(3) 0.097(2) 0.100(2) -0.0188(17) -0.0015(19) 0.0250(18)
N1 0.0582(10) 0.0641(11) 0.0580(11) -0.0004(8) 0.0094(8) -0.0033(8)
N2 0.0565(10) 0.0754(12) 0.0608(11) 0.0055(9) 0.0054(8) -0.0087(9)
O1 0.0537(9) 0.0980(13) 0.1128(14) -0.0104(10) 0.0093(9) 0.0154(8)
O2 0.0922(12) 0.0956(14) 0.0767(11) 0.0261(10) -0.0098(9) -0.0034(10)
S1 0.0531(3) 0.0774(4) 0.0673(4) 0.0053(3) 0.0004(2) 0.0036(2)

loop_
_atom_type_symbol
_atom_type_description
_atom_type_scat_dispersion_real
_atom_type_scat_dispersion_imag
_atom_type_scat_source
C C 0.0033 0.0016 'International Tables Vol C Tables 4.2.6.8 and 6.1.1.4'
H H 0.0000 0.0000 'International Tables Vol C Tables 4.2.6.8 and 6.1.1.4'
N N 0.0061 0.0033 'International Tables Vol C Tables 4.2.6.8 and 6.1.1.4'
O O 0.0106 0.0060 'International Tables Vol C Tables 4.2.6.8 and 6.1.1.4'
S S 0.1246 0.1234 'International Tables Vol C Tables 4.2.6.8 and 6.1.1.4'

loop_
_geom_angle_atom_site_label_1
_geom_angle_atom_site_label_2
_geom_angle_atom_site_label_3
_geom_angle
C2 C1 C6 119.22(19)
C2 C1 C11 119.9(2)
C6 C1 C11 120.88(18)
C1 C2 C3 121.8(2)
C1 C2 H2 119.1
C3 C2 H2 119.1
C4 C3 C2 120.2(2)
C4 C3 H3 119.9
C2 C3 H3 119.9
C3 C4 C5 120.6(2)
C3 C4 H4 119.7
C5 C4 H4 119.7
C10 C5 C4 121.1(2)
C10 C5 C6 119.2(2)
C4 C5 C6 119.6(2)
C5 C6 C7 117.7(2)
C5 C6 C1 118.53(18)
C7 C6 C1 123.80(19)
C8 C7 C6 120.8(2)
C8 C7 H7 119.6
C6 C7 H7 119.6
C7 C8 C9 120.9(2)
C7 C8 H8 119.5
C9 C8 H8 119.5
C10 C9 C8 120.0(2)
C10 C9 H9 120.0
C8 C9 H9 120.0
C9 C10 C5 121.3(2)
C9 C10 H10 119.3
C5 C10 H10 119.3
N1 C11 C1 120.92(19)
N1 C11 H11 119.5
C1 C11 H11 119.5
C13 C12 C17 119.1(2)
C13 C12 S1 120.73(17)
C17 C12 S1 120.14(18)
C12 C13 C14 119.9(2)
C12 C13 H13 120.0
C14 C13 H13 120.0
C15 C14 C13 122.2(2)
C15 C14 H14 118.9
C13 C14 H14 118.9
C16 C15 C14 117.2(2)
C16 C15 C18 121.2(2)
C14 C15 C18 121.6(3)
C15 C16 C17 121.8(2)
C15 C16 H16 119.1
C17 C16 H16 119.1
C12 C17 C16 119.8(2)
C12 C17 H17 120.1
C16 C17 H17 120.1
C15 C18 H18A 109.5
C15 C18 H18B 109.5
H18A C18 H18B 109.5
C15 C18 H18C 109.5
H18A C18 H18C 109.5
H18B C18 H18C 109.5
C11 N1 N2 115.52(17)
N1 N2 S1 116.70(14)
N1 N2 H1N 121.2(17)
S1 N2 H1N 112.8(17)
O2 S1 O1 121.00(11)
O2 S1 N2 103.84(10)
O1 S1 N2 107.00(10)
O2 S1 C12 109.64(11)
O1 S1 C12 107.47(10)
N2 S1 C12 107.06(10)

loop_
_geom_bond_atom_site_label_1
_geom_bond_atom_site_label_2
_geom_bond_distance
C1 C2 1.379(3)
C1 C6 1.424(3)
C1 C11 1.461(3)
C2 C3 1.389(3)
C2 H2 0.9300
C3 C4 1.357(4)
C3 H3 0.9300
C4 C5 1.415(3)
C4 H4 0.9300
C5 C10 1.408(3)
C5 C6 1.418(3)
C6 C7 1.424(3)
C7 C8 1.360(3)
C7 H7 0.9300
C8 C9 1.393(4)
C8 H8 0.9300
C9 C10 1.350(4)
C9 H9 0.9300
C10 H10 0.9300
C11 N1 1.270(3)
C11 H11 0.9300
C12 C13 1.371(3)
C12 C17 1.379(3)
C12 S1 1.752(2)
C13 C14 1.375(4)
C13 H13 0.9300
C14 C15 1.372(3)
C14 H14 0.9300
C15 C16 1.371(4)
C15 C18 1.502(4)
C16 C17 1.382(4)
C16 H16 0.9300
C17 H17 0.9300
C18 H18A 0.9600
C18 H18B 0.9600
C18 H18C 0.9600
N1 N2 1.385(2)
N2 S1 1.6276(19)
N2 H1N 0.83(2)
O1 S1 1.4315(16)
O2 S1 1.4234(17)

loop_
_geom_hbond_atom_site_label_D
_geom_hbond_atom_site_label_H
_geom_hbond_atom_site_label_A
_geom_hbond_distance_DH
_geom_hbond_distance_HA
_geom_hbond_distance_DA
_geom_hbond_angle_DHA
_geom_hbond_site_symmetry_A
N2 H1N O1 0.83(2) 2.09(2) 2.892(2) 162(2) 4_675

loop_
_geom_torsion_atom_site_label_1
_geom_torsion_atom_site_label_2
_geom_torsion_atom_site_label_3
_geom_torsion_atom_site_label_4
_geom_torsion
C6 C1 C2 C3 1.3(3)
C11 C1 C2 C3 180.0(2)
C1 C2 C3 C4 -2.1(4)
C2 C3 C4 C5 0.3(4)
C3 C4 C5 C10 -178.0(2)
C3 C4 C5 C6 2.2(3)
C10 C5 C6 C7 -2.2(3)
C4 C5 C6 C7 177.68(19)
C10 C5 C6 C1 177.28(18)
C4 C5 C6 C1 -2.9(3)
C2 C1 C6 C5 1.2(3)
C11 C1 C6 C5 -177.45(17)
C2 C1 C6 C7 -179.5(2)
C11 C1 C6 C7 1.9(3)
C5 C6 C7 C8 1.5(3)
C1 C6 C7 C8 -177.9(2)
C6 C7 C8 C9 0.6(4)
C7 C8 C9 C10 -2.1(4)
C8 C9 C10 C5 1.5(4)
C4 C5 C10 C9 -179.1(2)
C6 C5 C10 C9 0.7(3)
C2 C1 C11 N1 12.0(3)
C6 C1 C11 N1 -169.44(18)
C17 C12 C13 C14 1.0(3)
S1 C12 C13 C14 -177.22(18)
C12 C13 C14 C15 -0.3(4)
C13 C14 C15 C16 -0.7(4)
C13 C14 C15 C18 179.0(3)
C14 C15 C16 C17 0.9(4)
C18 C15 C16 C17 -178.8(2)
C13 C12 C17 C16 -0.8(3)
S1 C12 C17 C16 177.43(19)
C15 C16 C17 C12 -0.1(4)
C1 C11 N1 N2 -179.78(17)
C11 N1 N2 S1 162.33(16)
N1 N2 S1 O2 -178.62(15)
N1 N2 S1 O1 52.33(18)
N1 N2 S1 C12 -62.65(17)
C13 C12 S1 O2 -156.67(18)
C17 C12 S1 O2 25.1(2)
C13 C12 S1 O1 -23.4(2)
C17 C12 S1 O1 158.43(18)
C13 C12 S1 N2 91.29(19)
C17 C12 S1 N2 -86.90(19)
